data_7019945
loop_
_publ_author_name
'Chen, Kai'
'Dong, Da-Peng'
'Sun, Zhen-Gang'
'Jiao, Cheng-Qi'
'Li, Chao'
'Wang, Cheng-Lin'
'Zhu, Yan-Yu'
'Zhao, Yan'
'Zhu, Jiang'
'Sun, Shou-Hui'
'Zheng, Ming-Jing'
'Tian, Hui'
'Chu, Wei'

_publ_section_title
;
 A series of novel lanthanide carboxyphosphonates with a 3D framework
 structure: synthesis, structure, and luminescent and magnetic properties.
;
_journal_issue 36
_journal_name_full 'Dalton transactions (Cambridge, England : 2003)'
_journal_page_first 10948
_journal_page_last 10956
_journal_paper_doi 10.1039/c2dt30363a
_journal_volume 41
_journal_year 2012
_chemical_formula_sum 'C37 H61 N3 O31 P3 Tb3'
_chemical_formula_weight 1613.56
_chemical_name_systematic
;
?
;
_space_group_IT_number 2
_symmetry_cell_setting triclinic
_symmetry_space_group_name_Hall '-P 1'
_symmetry_space_group_name_H-M 'P -1'
_atom_sites_solution_hydrogens geom
_atom_sites_solution_primary direct
_atom_sites_solution_secondary difmap
_audit_creation_method SHELXL-97
_cell_angle_alpha 105.192(4)
_cell_angle_beta 103.772(4)
_cell_angle_gamma 117.338(4)
_cell_formula_units_Z 2
_cell_length_a 14.976(4)
_cell_length_b 15.080(4)
_cell_length_c 15.116(5)
_cell_measurement_reflns_used 1478
_cell_measurement_temperature 293(2)
_cell_measurement_theta_max 20.96
_cell_measurement_theta_min 2.22
_cell_volume 2658.5(13)
_computing_cell_refinement 'Bruker SMART'
_computing_data_collection 'Bruker SMART'
_computing_data_reduction 'Bruker SHELXTL'
_computing_molecular_graphics 'Bruker SHELXTL'
_computing_publication_material 'Bruker SHELXTL'
_computing_structure_refinement 'SHELXL-97 (Sheldrick, 1997)'
_computing_structure_solution 'SHELXS-97 (Sheldrick, 1990)'
_diffrn_ambient_temperature 293(2)
_diffrn_measured_fraction_theta_full 0.940
_diffrn_measured_fraction_theta_max 0.940
_diffrn_measurement_device_type 'Smart Apex II CCD'
_diffrn_measurement_method 'omega scans'
_diffrn_radiation_monochromator graphite
_diffrn_radiation_source 'fine-focus sealed tube'
_diffrn_radiation_type MoK\a
_diffrn_radiation_wavelength 0.71073
_diffrn_reflns_av_R_equivalents 0.0561
_diffrn_reflns_av_sigmaI/netI 0.1512
_diffrn_reflns_limit_h_max 15
_diffrn_reflns_limit_h_min -19
_diffrn_reflns_limit_k_max 19
_diffrn_reflns_limit_k_min -14
_diffrn_reflns_limit_l_max 19
_diffrn_reflns_limit_l_min -19
_diffrn_reflns_number 16484
_diffrn_reflns_theta_full 27.99
_diffrn_reflns_theta_max 27.99
_diffrn_reflns_theta_min 1.72
_diffrn_standards_decay_% 0
_diffrn_standards_interval_count 0
_diffrn_standards_interval_time 0
_diffrn_standards_number 0
_exptl_absorpt_coefficient_mu 4.135
_exptl_absorpt_correction_T_max 0.9521
_exptl_absorpt_correction_T_min 0.7306
_exptl_absorpt_correction_type empirical
_exptl_absorpt_process_details sadabs
_exptl_crystal_colour colorless
_exptl_crystal_density_diffrn 2.016
_exptl_crystal_density_method 'not measured'
_exptl_crystal_description block
_exptl_crystal_F_000 1584
_exptl_crystal_size_max 0.08
_exptl_crystal_size_mid 0.06
_exptl_crystal_size_min 0.01
_refine_diff_density_max 2.697
_refine_diff_density_min -1.641
_refine_diff_density_rms 0.314
_refine_ls_extinction_method none
_refine_ls_goodness_of_fit_ref 1.057
_refine_ls_hydrogen_treatment constr
_refine_ls_matrix_type full
_refine_ls_number_parameters 694
_refine_ls_number_reflns 12038
_refine_ls_number_restraints 672
_refine_ls_restrained_S_all 1.031
_refine_ls_R_factor_all 0.1280
_refine_ls_R_factor_gt 0.0698
_refine_ls_shift/su_max 0.001
_refine_ls_shift/su_mean 0.000
_refine_ls_structure_factor_coef Fsqd
_refine_ls_weighting_details 'calc w=1/[\s^2^(Fo^2^)+(0.0500P)^2^+0.0000P] where P=(Fo^2^+2Fc^2^)/3'
_refine_ls_weighting_scheme calc
_refine_ls_wR_factor_gt 0.1377
_refine_ls_wR_factor_ref 0.1661
_reflns_number_gt 7245
_reflns_number_total 12038
_reflns_threshold_expression >2sigma(I)
_cod_data_source_file c2dt30363a.txt
_cod_data_source_block szg170
_cod_depositor_comments
;
The following automatic conversions were performed:

'_symmetry_cell_setting' value 'Triclinic' changed to 'triclinic'
according to /home/saulius/struct/CIF-dictionaries/cif_core.dic
dictionary named 'cif_core.dic' version 2.4.1 from 2010-06-29.

Automatic conversion script
Id: cif_fix_values 1891 2012-01-12 08:04:46Z andrius 
;
_cod_original_sg_symbol_H-M 'P-1 '
_cod_database_code 7019945

loop_
_symmetry_equiv_pos_as_xyz
'x, y, z'
'-x, -y, -z'

loop_
_atom_site_label
_atom_site_type_symbol
_atom_site_fract_x
_atom_site_fract_y
_atom_site_fract_z
_atom_site_U_iso_or_equiv
_atom_site_adp_type
_atom_site_occupancy
_atom_site_symmetry_multiplicity
_atom_site_calc_flag
_atom_site_refinement_flags
Tb1 Tb 0.18351(5) 0.88878(5) 0.32022(4) 0.01492(15) Uani 1 1 d .
Tb2 Tb 0.55734(5) 0.86790(5) 0.69755(4) 0.01482(15) Uani 1 1 d .
Tb3 Tb 0.58388(5) 0.93913(5) 0.35849(4) 0.01523(15) Uani 1 1 d .
P1 P 0.6159(2) 1.1394(3) 0.5220(2) 0.0137(6) Uani 1 1 d .
P2 P 0.3064(2) 0.8310(3) 0.2016(2) 0.0164(7) Uani 1 1 d .
P3 P 0.6259(3) 0.8137(3) 0.5232(2) 0.0158(7) Uani 1 1 d .
O1 O 0.5556(6) 1.0936(6) 0.4070(5) 0.0165(18) Uani 1 1 d .
O2 O 0.5436(6) 1.1240(7) 0.5785(6) 0.0172(18) Uani 1 1 d U
O3 O 0.6818(6) 1.0872(6) 0.5367(5) 0.0140(17) Uani 1 1 d .
O4 O 0.9344(11) 1.6155(12) 1.0304(8) 0.083(5) Uani 1 1 d .
O5 O 0.7744(14) 1.5982(15) 1.0021(10) 0.138(8) Uani 1 1 d .
H5C H 0.7993 1.6222 1.0659 0.207 Uiso 1 1 d R
O6 O 0.2204(6) 0.7573(6) 0.2320(6) 0.0163(18) Uani 1 1 d .
O7 O 0.3269(6) 0.9442(7) 0.2509(6) 0.0185(19) Uani 1 1 d .
O8 O 0.4075(6) 0.8297(6) 0.2176(6) 0.0179(18) Uani 1 1 d .
O9 O 0.5037(7) 0.9464(7) -0.1845(6) 0.022(2) Uani 1 1 d .
O10 O 0.3707(7) 0.9732(7) -0.2487(6) 0.026(2) Uani 1 1 d U
O11 O 0.6123(6) 0.8223(7) 0.4239(6) 0.0193(19) Uani 1 1 d .
O12 O 0.6892(6) 0.9239(6) 0.6143(6) 0.0199(19) Uani 1 1 d .
O13 O 0.5211(6) 0.7399(7) 0.5343(6) 0.0202(19) Uani 1 1 d .
O14 O 1.2185(6) 0.9621(7) 0.5974(6) 0.028(2) Uani 1 1 d .
O15 O 1.1390(7) 0.9583(7) 0.4515(6) 0.023(2) Uani 1 1 d .
O16 O 0.0907(7) 0.7330(7) 0.3639(7) 0.031(2) Uani 1 1 d .
O17 O -0.0175(7) 0.7144(7) 0.2250(7) 0.032(2) Uani 1 1 d .
O18 O -0.3560(7) 0.2757(7) 0.3555(6) 0.027(2) Uani 1 1 d .
O19 O -0.4722(8) 0.2980(8) 0.2600(8) 0.040(3) Uani 1 1 d .
O20 O 0.0588(7) 0.9461(8) 0.2602(6) 0.033(2) Uani 1 1 d .
O21 O 0.1030(7) 0.8686(8) 0.1511(6) 0.031(2) Uani 1 1 d .
O22 O -0.3045(7) 0.8201(8) -0.2451(6) 0.030(2) Uani 1 1 d .
O23 O -0.3200(7) 0.9275(8) -0.1308(7) 0.032(2) Uani 1 1 d .
O24 O 0.5946(8) 0.8141(8) 0.2304(7) 0.044(3) Uani 1 1 d .
H24C H 0.6558 0.8489 0.2264 0.052 Uiso 1 1 d R
H24A H 0.5894 0.7622 0.2459 0.065 Uiso 1 1 d R
O1W O 0.8325(8) 0.2555(8) 0.4005(7) 0.051(3) Uani 1 1 d .
H1WA H 0.8296 0.2358 0.4481 0.076 Uiso 1 1 d R
H1WB H 0.8015 0.1988 0.3451 0.076 Uiso 1 1 d R
O2W O 0.3937(14) 0.5203(11) 0.4940(12) 0.126(7) Uani 1 1 d .
H2WB H 0.4637 0.5556 0.5154 0.151 Uiso 1 1 d R
H2WA H 0.3752 0.5086 0.5408 0.189 Uiso 1 1 d R
O3W O 0.6815(19) 0.6191(19) 0.7003(17) 0.204(10) Uani 1 1 d U
H3WA H 0.6739 0.6201 0.7545 0.306 Uiso 1 1 d R
H3WB H 0.6583 0.5538 0.6614 0.306 Uiso 1 1 d R
O4W O 0.5873(19) 0.6199(17) 0.2059(19) 0.214(12) Uani 1 1 d .
H4WA H 0.6009 0.5969 0.2498 0.321 Uiso 1 1 d R
H4WB H 0.5516 0.5666 0.1474 0.321 Uiso 1 1 d R
O5W O 0.764(4) 0.754(4) 0.186(4) 0.51(3) Uani 1 1 d U
H5WA H 0.8081 0.7630 0.2406 0.760 Uiso 1 1 d R
H5WB H 0.7317 0.6876 0.1421 0.760 Uiso 1 1 d R
O6W O 0.0273(19) 0.679(2) 0.690(2) 0.261(15) Uani 1 1 d .
H6WA H -0.0056 0.7062 0.7132 0.391 Uiso 1 1 d R
H6WB H -0.0157 0.6092 0.6604 0.391 Uiso 1 1 d R
O7W O 0.505(2) 0.477(3) 0.290(2) 0.300(16) Uani 1 1 d U
H7WA H 0.4953 0.4453 0.3291 0.450 Uiso 1 1 d R
H7WB H 0.4728 0.4284 0.2295 0.450 Uiso 1 1 d R
N1 N 0.7467(8) 1.3575(8) 0.6754(7) 0.021(2) Uani 1 1 d .
H1C H 0.7527 1.3181 0.7092 0.025 Uiso 1 1 d R
N2 N 0.2893(8) 0.8396(8) 0.0161(7) 0.018(2) Uani 1 1 d U
H2A H 0.3437 0.9084 0.0637 0.022 Uiso 1 1 d R
N3 N 0.8187(8) 0.8225(8) 0.5423(7) 0.021(2) Uani 1 1 d .
H3C H 0.8360 0.8918 0.5572 0.025 Uiso 1 1 d R
C1 C 0.7107(10) 1.2904(10) 0.5673(9) 0.023(3) Uani 1 1 d U
H1A H 0.6754 1.3151 0.5279 0.027 Uiso 1 1 d R
H1B H 0.7757 1.3049 0.5564 0.027 Uiso 1 1 d R
C2 C 0.8561(11) 1.4654(11) 0.7209(10) 0.036(3) Uani 1 1 d U
H2B H 0.8491 1.5122 0.6912 0.043 Uiso 1 1 d R
H2C H 0.9093 1.4527 0.7062 0.043 Uiso 1 1 d R
C3 C 0.8957(12) 1.5232(12) 0.8333(11) 0.045(3) Uani 1 1 d U
H3A H 0.9661 1.5923 0.8618 0.053 Uiso 1 1 d R
H3B H 0.9045 1.4772 0.8632 0.053 Uiso 1 1 d R
C4 C 0.8109(12) 1.5423(12) 0.8588(11) 0.044(3) Uani 1 1 d U
H4A H 0.8087 1.5954 0.8361 0.052 Uiso 1 1 d R
C5 C 0.6940(12) 1.4345(12) 0.8040(10) 0.043(3) Uani 1 1 d U
H5A H 0.6408 1.4497 0.8143 0.051 Uiso 1 1 d R
H5B H 0.6936 1.3843 0.8323 0.051 Uiso 1 1 d R
C6 C 0.6631(11) 1.3807(12) 0.6925(10) 0.034(3) Uani 1 1 d U
H6A H 0.5904 1.3137 0.6580 0.041 Uiso 1 1 d R
H6B H 0.6634 1.4312 0.6648 0.041 Uiso 1 1 d R
C7 C 0.8412(17) 1.5880(14) 0.9757(14) 0.058(4) Uani 1 1 d U
C8 C 0.2257(10) 0.7782(11) 0.0662(9) 0.023(2) Uani 1 1 d U
H8A H 0.1630 0.7835 0.0575 0.027 Uiso 1 1 d R
H8B H 0.1987 0.7015 0.0327 0.027 Uiso 1 1 d R
C9 C 0.3401(10) 0.7839(10) -0.0277(9) 0.022(2) Uani 1 1 d U
H9A H 0.2826 0.7098 -0.0773 0.027 Uiso 1 1 d R
H9B H 0.3866 0.7799 0.0249 0.027 Uiso 1 1 d R
C10 C 0.4076(10) 0.8464(11) -0.0761(9) 0.024(2) Uani 1 1 d U
H10A H 0.4346 0.8062 -0.1077 0.029 Uiso 1 1 d R
H10B H 0.4705 0.9170 -0.0247 0.029 Uiso 1 1 d R
C11 C 0.3426(10) 0.8658(11) -0.1535(9) 0.021(2) Uani 1 1 d U
H11A H 0.2863 0.7942 -0.2079 0.026 Uiso 1 1 d R
C12 C 0.2811(10) 0.9114(10) -0.1127(9) 0.021(2) Uani 1 1 d U
H12A H 0.2314 0.9112 -0.1664 0.026 Uiso 1 1 d R
H12B H 0.3348 0.9867 -0.0638 0.026 Uiso 1 1 d R
C13 C 0.2190(10) 0.8491(11) -0.0623(9) 0.023(2) Uani 1 1 d U
H13A H 0.1873 0.8848 -0.0329 0.027 Uiso 1 1 d R
H13B H 0.1597 0.7760 -0.1125 0.027 Uiso 1 1 d R
C14 C 0.4123(10) 0.9348(10) -0.1993(9) 0.020(2) Uani 1 1 d U
C15 C 0.7085(9) 0.7555(10) 0.5416(9) 0.018(2) Uani 1 1 d U
H15A H 0.6694 0.6827 0.4881 0.022 Uiso 1 1 d R
H15B H 0.7181 0.7491 0.6042 0.022 Uiso 1 1 d R
C16 C 0.9059(9) 0.8274(10) 0.6188(9) 0.019(2) Uani 1 1 d U
H16A H 0.8885 0.7536 0.6007 0.023 Uiso 1 1 d R
H16B H 0.9055 0.8535 0.6838 0.023 Uiso 1 1 d R
C17 C 1.0203(10) 0.9000(10) 0.6239(9) 0.021(2) Uani 1 1 d U
H17A H 1.0743 0.9004 0.6735 0.025 Uiso 1 1 d R
H17B H 1.0391 0.9744 0.6434 0.025 Uiso 1 1 d R
C18 C 1.0223(10) 0.8593(10) 0.5210(8) 0.018(2) Uani 1 1 d U
H18A H 1.0081 0.7869 0.5054 0.022 Uiso 1 1 d R
C19 C 0.9293(10) 0.8474(10) 0.4394(9) 0.022(2) Uani 1 1 d U
H19A H 0.9265 0.8139 0.3744 0.026 Uiso 1 1 d R
H19B H 0.9450 0.9196 0.4503 0.026 Uiso 1 1 d R
C20 C 0.8158(10) 0.7771(10) 0.4419(9) 0.024(2) Uani 1 1 d U
H20A H 0.7590 0.7734 0.3921 0.028 Uiso 1 1 d R
H20B H 0.7974 0.7032 0.4263 0.028 Uiso 1 1 d R
C21 C 1.1365(10) 0.9334(10) 0.5233(9) 0.019(2) Uani 1 1 d U
C22 C 0.0451(11) 0.9038(11) 0.1700(10) 0.025(2) Uani 1 1 d U
C23 C -0.0374(11) 0.8974(11) 0.0871(10) 0.028(2) Uani 1 1 d U
C24 C -0.0470(10) 0.8574(11) -0.0106(9) 0.026(2) Uani 1 1 d U
H24B H 0.0005 0.8344 -0.0235 0.032 Uiso 1 1 d R
C25 C -0.1257(10) 0.8495(11) -0.0916(10) 0.027(2) Uani 1 1 d U
H25A H -0.1295 0.8260 -0.1586 0.032 Uiso 1 1 d R
C26 C -0.1965(11) 0.8767(11) -0.0712(10) 0.026(2) Uani 1 1 d U
C27 C -0.1907(11) 0.9124(11) 0.0243(9) 0.028(2) Uani 1 1 d U
H27A H -0.2401 0.9326 0.0368 0.034 Uiso 1 1 d R
C28 C -0.1125(10) 0.9202(11) 0.1039(10) 0.030(2) Uani 1 1 d U
H28A H -0.1116 0.9403 0.1700 0.036 Uiso 1 1 d R
C29 C -0.2782(10) 0.8736(11) -0.1542(10) 0.023(2) Uani 1 1 d U
C30 C -0.0036(10) 0.6831(10) 0.2934(9) 0.022(2) Uani 1 1 d U
C31 C -0.1017(10) 0.5873(11) 0.2946(9) 0.026(2) Uani 1 1 d U
C32 C -0.0842(10) 0.5572(11) 0.3702(10) 0.027(2) Uani 1 1 d U
H32A H -0.0103 0.5942 0.4202 0.033 Uiso 1 1 d R
C33 C -0.1726(10) 0.4730(11) 0.3757(10) 0.027(2) Uani 1 1 d U
H33A H -0.1609 0.4498 0.4284 0.033 Uiso 1 1 d R
C34 C -0.2781(10) 0.4228(11) 0.3042(10) 0.028(2) Uani 1 1 d U
C35 C -0.2946(11) 0.4527(11) 0.2269(10) 0.032(3) Uani 1 1 d U
H35A H -0.3683 0.4185 0.1777 0.039 Uiso 1 1 d R
C36 C -0.2051(10) 0.5342(11) 0.2219(9) 0.028(2) Uani 1 1 d U
H36A H -0.2155 0.5533 0.1663 0.033 Uiso 1 1 d R
C37 C -0.3742(11) 0.3274(11) 0.3065(10) 0.026(2) Uani 1 1 d U

loop_
_atom_site_aniso_label
_atom_site_aniso_U_11
_atom_site_aniso_U_22
_atom_site_aniso_U_33
_atom_site_aniso_U_23
_atom_site_aniso_U_13
_atom_site_aniso_U_12
Tb1 0.0116(3) 0.0205(3) 0.0129(3) 0.0099(2) 0.0053(2) 0.0076(3)
Tb2 0.0126(3) 0.0202(3) 0.0136(3) 0.0103(2) 0.0061(2) 0.0087(3)
Tb3 0.0134(3) 0.0220(3) 0.0130(3) 0.0103(3) 0.0072(2) 0.0096(3)
P1 0.0103(15) 0.0178(17) 0.0116(15) 0.0076(13) 0.0047(12) 0.0062(13)
P2 0.0112(16) 0.0211(18) 0.0124(16) 0.0081(14) 0.0038(13) 0.0061(14)
P3 0.0136(16) 0.0193(17) 0.0169(16) 0.0107(14) 0.0088(13) 0.0082(14)
O1 0.018(4) 0.027(5) 0.010(4) 0.013(4) 0.009(3) 0.013(4)
O2 0.015(4) 0.030(5) 0.018(4) 0.015(3) 0.013(3) 0.015(3)
O3 0.011(4) 0.018(4) 0.016(4) 0.009(4) 0.003(3) 0.011(4)
O4 0.064(9) 0.117(12) 0.020(6) 0.008(7) 0.005(6) 0.034(9)
O5 0.146(16) 0.19(2) 0.045(9) 0.003(11) 0.042(10) 0.098(15)
O6 0.019(5) 0.020(5) 0.012(4) 0.010(4) 0.007(3) 0.010(4)
O7 0.015(4) 0.025(5) 0.018(4) 0.011(4) 0.008(4) 0.011(4)
O8 0.020(5) 0.022(5) 0.014(4) 0.007(4) 0.008(4) 0.013(4)
O9 0.026(5) 0.034(5) 0.021(5) 0.022(4) 0.018(4) 0.018(4)
O10 0.028(5) 0.034(5) 0.026(5) 0.024(4) 0.013(4) 0.018(4)
O11 0.022(5) 0.030(5) 0.013(4) 0.014(4) 0.011(4) 0.014(4)
O12 0.015(4) 0.012(4) 0.020(5) 0.002(4) 0.004(4) 0.002(4)
O13 0.014(4) 0.030(5) 0.018(4) 0.015(4) 0.005(4) 0.011(4)
O14 0.010(4) 0.046(6) 0.023(5) 0.019(5) 0.007(4) 0.010(4)
O15 0.021(5) 0.038(6) 0.019(5) 0.018(4) 0.010(4) 0.018(4)
O16 0.011(5) 0.035(6) 0.034(5) 0.018(5) 0.001(4) 0.006(4)
O17 0.026(5) 0.027(5) 0.026(5) 0.015(4) 0.008(4) 0.002(4)
O18 0.026(5) 0.034(6) 0.029(5) 0.025(5) 0.015(4) 0.015(4)
O19 0.026(6) 0.041(6) 0.060(7) 0.032(6) 0.026(5) 0.015(5)
O20 0.038(6) 0.043(6) 0.015(5) 0.006(4) 0.000(4) 0.028(5)
O21 0.023(5) 0.055(7) 0.022(5) 0.025(5) 0.010(4) 0.023(5)
O22 0.020(5) 0.046(6) 0.021(5) 0.013(5) 0.008(4) 0.019(5)
O23 0.029(6) 0.041(6) 0.027(5) 0.018(5) 0.003(4) 0.022(5)
O24 0.053(7) 0.051(7) 0.034(6) 0.015(5) 0.022(5) 0.035(6)
O1W 0.057(8) 0.048(7) 0.030(6) 0.015(5) 0.012(5) 0.021(6)
O2W 0.178(17) 0.050(10) 0.117(14) 0.035(10) 0.060(13) 0.043(11)
O3W 0.229(13) 0.191(13) 0.198(13) 0.098(9) 0.076(9) 0.121(9)
O4W 0.22(3) 0.13(2) 0.25(3) 0.071(19) 0.04(2) 0.104(19)
O5W 0.51(3) 0.51(3) 0.50(3) 0.218(17) 0.211(16) 0.28(2)
O6W 0.19(2) 0.28(3) 0.38(4) 0.18(3) 0.20(3) 0.12(2)
O7W 0.304(17) 0.297(17) 0.305(17) 0.129(9) 0.125(9) 0.173(11)
N1 0.012(5) 0.014(5) 0.013(5) 0.003(4) -0.009(4) -0.002(4)
N2 0.011(5) 0.022(5) 0.013(5) 0.008(4) 0.009(4) 0.002(4)
N3 0.017(6) 0.023(6) 0.022(6) 0.011(5) 0.010(5) 0.010(5)
C1 0.024(5) 0.029(5) 0.018(5) 0.009(4) 0.013(4) 0.014(4)
C2 0.037(5) 0.030(5) 0.028(5) 0.006(4) 0.014(4) 0.011(4)
C3 0.042(5) 0.032(5) 0.033(5) 0.007(4) 0.011(4) 0.008(4)
C4 0.043(5) 0.033(5) 0.032(5) 0.001(4) 0.015(4) 0.011(4)
C5 0.044(5) 0.031(5) 0.034(5) 0.005(4) 0.015(4) 0.012(4)
C6 0.036(5) 0.031(5) 0.026(5) 0.005(4) 0.012(4) 0.016(4)
C7 0.054(6) 0.039(6) 0.040(6) 0.002(5) 0.015(5) 0.007(5)
C8 0.018(4) 0.034(5) 0.021(4) 0.015(4) 0.013(4) 0.013(4)
C9 0.022(4) 0.030(4) 0.021(4) 0.014(3) 0.012(3) 0.016(3)
C10 0.022(4) 0.032(4) 0.022(4) 0.012(4) 0.014(3) 0.015(3)
C11 0.020(4) 0.029(4) 0.019(4) 0.015(3) 0.011(3) 0.013(3)
C12 0.020(4) 0.033(4) 0.020(4) 0.018(3) 0.010(3) 0.016(3)
C13 0.017(4) 0.035(4) 0.019(4) 0.015(3) 0.013(3) 0.013(3)
C14 0.017(4) 0.031(5) 0.015(4) 0.010(4) 0.011(4) 0.013(4)
C15 0.018(4) 0.022(4) 0.024(4) 0.016(4) 0.014(4) 0.011(3)
C16 0.022(4) 0.024(4) 0.017(4) 0.012(3) 0.013(3) 0.013(3)
C17 0.024(4) 0.023(4) 0.017(4) 0.009(3) 0.010(3) 0.013(3)
C18 0.023(4) 0.021(4) 0.014(3) 0.012(3) 0.010(3) 0.011(3)
C19 0.025(4) 0.023(4) 0.019(4) 0.005(3) 0.009(3) 0.017(3)
C20 0.023(4) 0.027(4) 0.018(4) 0.008(3) 0.008(3) 0.013(3)
C21 0.023(5) 0.021(4) 0.018(4) 0.003(4) 0.012(4) 0.017(4)
C22 0.022(4) 0.034(4) 0.027(4) 0.018(3) 0.010(3) 0.018(3)
C23 0.025(4) 0.038(4) 0.026(4) 0.019(4) 0.011(3) 0.018(4)
C24 0.025(4) 0.039(4) 0.023(4) 0.019(3) 0.012(3) 0.019(3)
C25 0.027(4) 0.037(4) 0.024(4) 0.019(3) 0.012(3) 0.021(3)
C26 0.026(4) 0.036(4) 0.026(4) 0.020(4) 0.007(3) 0.023(3)
C27 0.027(4) 0.038(4) 0.025(4) 0.018(3) 0.010(3) 0.020(3)
C28 0.025(4) 0.042(4) 0.025(4) 0.018(4) 0.009(3) 0.020(3)
C29 0.024(4) 0.038(4) 0.022(4) 0.020(4) 0.014(3) 0.021(4)
C30 0.014(4) 0.026(4) 0.020(4) 0.010(3) 0.007(3) 0.008(3)
C31 0.018(4) 0.029(4) 0.021(4) 0.011(3) 0.006(3) 0.008(3)
C32 0.018(4) 0.031(4) 0.023(4) 0.014(3) 0.002(3) 0.008(3)
C33 0.018(4) 0.030(4) 0.024(4) 0.014(3) 0.007(3) 0.006(3)
C34 0.018(4) 0.030(4) 0.025(4) 0.011(3) 0.008(3) 0.007(3)
C35 0.019(4) 0.033(4) 0.024(4) 0.012(3) 0.003(3) 0.003(3)
C36 0.021(4) 0.031(4) 0.020(4) 0.015(3) 0.005(3) 0.005(3)
C37 0.019(4) 0.031(4) 0.021(4) 0.009(4) 0.009(3) 0.010(3)

loop_
_atom_type_symbol
_atom_type_description
_atom_type_scat_dispersion_real
_atom_type_scat_dispersion_imag
_atom_type_scat_source
C C 0.0033 0.0016 'International Tables Vol C Tables 4.2.6.8 and 6.1.1.4'
H H 0.0000 0.0000 'International Tables Vol C Tables 4.2.6.8 and 6.1.1.4'
N N 0.0061 0.0033 'International Tables Vol C Tables 4.2.6.8 and 6.1.1.4'
O O 0.0106 0.0060 'International Tables Vol C Tables 4.2.6.8 and 6.1.1.4'
P P 0.1023 0.0942 'International Tables Vol C Tables 4.2.6.8 and 6.1.1.4'
Tb Tb -0.1723 4.1537 'International Tables Vol C Tables 4.2.6.8 and 6.1.1.4'

loop_
_geom_angle_atom_site_label_1
_geom_angle_atom_site_label_2
_geom_angle_atom_site_label_3
_geom_angle
_geom_angle_site_symmetry_1
_geom_angle_site_symmetry_3
O12 Tb1 O15 78.2(3) 2_676 1_455
O12 Tb1 O3 80.3(3) 2_676 2_676
O15 Tb1 O3 79.1(3) 1_455 2_676
O12 Tb1 O21 94.5(3) 2_676 .
O15 Tb1 O21 122.3(3) 1_455 .
O3 Tb1 O21 156.8(3) 2_676 .
O12 Tb1 O6 120.7(3) 2_676 .
O15 Tb1 O6 150.0(3) 1_455 .
O3 Tb1 O6 81.5(2) 2_676 .
O21 Tb1 O6 81.8(3) . .
O12 Tb1 O16 144.3(3) 2_676 .
O15 Tb1 O16 75.0(3) 1_455 .
O3 Tb1 O16 71.8(3) 2_676 .
O21 Tb1 O16 119.7(3) . .
O6 Tb1 O16 77.3(3) . .
O12 Tb1 O20 80.4(3) 2_676 .
O15 Tb1 O20 69.7(3) 1_455 .
O3 Tb1 O20 146.0(3) 2_676 .
O21 Tb1 O20 52.7(3) . .
O6 Tb1 O20 132.5(3) . .
O16 Tb1 O20 111.1(3) . .
O12 Tb1 O7 65.1(3) 2_676 .
O15 Tb1 O7 142.6(3) 1_455 .
O3 Tb1 O7 87.5(3) 2_676 .
O21 Tb1 O7 70.0(3) . .
O6 Tb1 O7 58.1(3) . .
O16 Tb1 O7 133.3(3) . .
O20 Tb1 O7 109.1(3) . .
O12 Tb1 O17 152.2(3) 2_676 .
O15 Tb1 O17 90.0(3) 1_455 .
O3 Tb1 O17 122.5(3) 2_676 .
O21 Tb1 O17 70.4(3) . .
O6 Tb1 O17 81.3(3) . .
O16 Tb1 O17 50.9(3) . .
O20 Tb1 O17 71.8(3) . .
O7 Tb1 O17 126.0(3) . .
O12 Tb1 C22 89.3(3) 2_676 .
O15 Tb1 C22 96.0(3) 1_455 .
O3 Tb1 C22 169.2(3) 2_676 .
O21 Tb1 C22 26.3(3) . .
O6 Tb1 C22 106.6(3) . .
O16 Tb1 C22 116.4(3) . .
O20 Tb1 C22 26.6(3) . .
O7 Tb1 C22 90.8(3) . .
O17 Tb1 C22 66.6(3) . .
O12 Tb1 C30 158.2(3) 2_676 .
O15 Tb1 C30 80.0(3) 1_455 .
O3 Tb1 C30 97.3(3) 2_676 .
O21 Tb1 C30 95.6(3) . .
O6 Tb1 C30 79.9(3) . .
O16 Tb1 C30 25.5(3) . .
O20 Tb1 C30 90.5(4) . .
O7 Tb1 C30 136.7(3) . .
O17 Tb1 C30 25.6(3) . .
C22 Tb1 C30 91.2(4) . .
O12 Tb1 P2 93.4(2) 2_676 .
O15 Tb1 P2 163.3(2) 1_455 .
O3 Tb1 P2 85.37(19) 2_676 .
O21 Tb1 P2 72.3(2) . .
O6 Tb1 P2 29.13(19) . .
O16 Tb1 P2 105.9(2) . .
O20 Tb1 P2 123.6(2) . .
O7 Tb1 P2 29.11(19) . .
O17 Tb1 P2 103.4(2) . .
C22 Tb1 P2 98.3(3) . .
C30 Tb1 P2 108.1(3) . .
O7 Tb2 O9 76.3(3) 2_676 1_556
O7 Tb2 O1 77.1(3) 2_676 2_676
O9 Tb2 O1 80.0(3) 1_556 2_676
O7 Tb2 O23 78.4(3) 2_676 1_656
O9 Tb2 O23 69.4(3) 1_556 1_656
O1 Tb2 O23 144.5(3) 2_676 1_656
O7 Tb2 O13 119.0(3) 2_676 .
O9 Tb2 O13 153.8(3) 1_556 .
O1 Tb2 O13 83.0(3) 2_676 .
O23 Tb2 O13 131.8(3) 1_656 .
O7 Tb2 O18 139.3(3) 2_676 2_566
O9 Tb2 O18 74.0(3) 1_556 2_566
O1 Tb2 O18 70.8(3) 2_676 2_566
O23 Tb2 O18 115.3(3) 1_656 2_566
O13 Tb2 O18 81.6(3) . 2_566
O7 Tb2 O22 101.2(3) 2_676 1_656
O9 Tb2 O22 119.9(3) 1_556 1_656
O1 Tb2 O22 159.4(3) 2_676 1_656
O23 Tb2 O22 52.0(3) 1_656 1_656
O13 Tb2 O22 79.9(3) . 1_656
O18 Tb2 O22 117.6(3) 2_566 1_656
O7 Tb2 O12 64.6(3) 2_676 .
O9 Tb2 O12 140.9(3) 1_556 .
O1 Tb2 O12 89.6(3) 2_676 .
O23 Tb2 O12 102.7(3) 1_656 .
O13 Tb2 O12 58.2(2) . .
O18 Tb2 O12 137.5(3) 2_566 .
O22 Tb2 O12 71.6(3) 1_656 .
O7 Tb2 O19 150.1(3) 2_676 2_566
O9 Tb2 O19 84.3(3) 1_556 2_566
O1 Tb2 O19 121.9(3) 2_676 2_566
O23 Tb2 O19 73.5(3) 1_656 2_566
O13 Tb2 O19 88.0(3) . 2_566
O18 Tb2 O19 51.1(3) 2_566 2_566
O22 Tb2 O19 69.1(3) 1_656 2_566
O12 Tb2 O19 131.7(3) . 2_566
O7 Tb2 C29 90.6(3) 2_676 1_656
O9 Tb2 C29 94.6(3) 1_556 1_656
O1 Tb2 C29 167.4(3) 2_676 1_656
O23 Tb2 C29 26.1(3) 1_656 1_656
O13 Tb2 C29 105.7(3) . 1_656
O18 Tb2 C29 118.8(3) 2_566 1_656
O22 Tb2 C29 25.9(3) 1_656 1_656
O12 Tb2 C29 87.6(3) . 1_656
O19 Tb2 C29 68.3(3) 2_566 1_656
O7 Tb2 C37 153.3(3) 2_676 2_566
O9 Tb2 C37 77.1(3) 1_556 2_566
O1 Tb2 C37 96.5(3) 2_676 2_566
O23 Tb2 C37 93.9(3) 1_656 2_566
O13 Tb2 C37 85.2(3) . 2_566
O18 Tb2 C37 25.7(3) 2_566 2_566
O22 Tb2 C37 93.6(3) 1_656 2_566
O12 Tb2 C37 141.9(3) . 2_566
O19 Tb2 C37 25.4(3) 2_566 2_566
C29 Tb2 C37 93.3(4) 1_656 2_566
O7 Tb2 P3 92.0(2) 2_676 .
O9 Tb2 P3 163.9(2) 1_556 .
O1 Tb2 P3 86.68(18) 2_676 .
O23 Tb2 P3 119.6(2) 1_656 .
O13 Tb2 P3 29.19(19) . .
O18 Tb2 P3 110.1(2) 2_566 .
O22 Tb2 P3 72.8(2) 1_656 .
O12 Tb2 P3 29.01(18) . .
O19 Tb2 P3 110.6(2) 2_566 .
C29 Tb2 P3 96.7(3) 1_656 .
C37 Tb2 P3 113.6(3) 2_566 .
O2 Tb3 O11 74.0(3) 2_676 .
O2 Tb3 O8 74.0(3) 2_676 .
O11 Tb3 O8 109.1(3) . .
O2 Tb3 O10 142.4(3) 2_676 2_675
O11 Tb3 O10 141.4(3) . 2_675
O8 Tb3 O10 80.0(3) . 2_675
O2 Tb3 O24 121.6(3) 2_676 .
O11 Tb3 O24 72.5(3) . .
O8 Tb3 O24 73.7(3) . .
O10 Tb3 O24 74.6(3) 2_675 .
O2 Tb3 O14 143.1(3) 2_676 2_776
O11 Tb3 O14 84.5(3) . 2_776
O8 Tb3 O14 142.4(3) . 2_776
O10 Tb3 O14 69.1(3) 2_675 2_776
O24 Tb3 O14 77.7(3) . 2_776
O2 Tb3 O1 78.0(3) 2_676 .
O11 Tb3 O1 140.3(2) . .
O8 Tb3 O1 89.2(3) . .
O10 Tb3 O1 74.9(3) 2_675 .
O24 Tb3 O1 147.1(3) . .
O14 Tb3 O1 102.4(3) 2_776 .
O2 Tb3 O3 77.4(3) 2_676 .
O11 Tb3 O3 88.6(3) . .
O8 Tb3 O3 140.2(3) . .
O10 Tb3 O3 108.5(3) 2_675 .
O24 Tb3 O3 146.0(3) . .
O14 Tb3 O3 72.4(3) 2_776 .
O1 Tb3 O3 57.9(2) . .
O2 Tb3 P1 70.9(2) 2_676 .
O11 Tb3 P1 112.93(19) . .
O8 Tb3 P1 113.3(2) . .
O10 Tb3 P1 95.9(2) 2_675 .
O24 Tb3 P1 167.5(3) . .
O14 Tb3 P1 91.4(2) 2_776 .
O1 Tb3 P1 29.41(17) . .
O3 Tb3 P1 29.26(17) . .
O2 P1 O3 114.0(5) . .
O2 P1 O1 115.7(4) . .
O3 P1 O1 104.9(4) . .
O2 P1 C1 106.3(5) . .
O3 P1 C1 110.3(5) . .
O1 P1 C1 105.4(5) . .
O2 P1 Tb3 121.7(3) . .
O3 P1 Tb3 53.6(3) . .
O1 P1 Tb3 53.2(3) . .
C1 P1 Tb3 132.0(4) . .
O8 P2 O7 115.3(4) . .
O8 P2 O6 118.3(5) . .
O7 P2 O6 104.4(5) . .
O8 P2 C8 109.7(5) . .
O7 P2 C8 105.8(5) . .
O6 P2 C8 102.0(5) . .
O8 P2 Tb1 141.1(3) . .
O7 P2 Tb1 53.4(3) . .
O6 P2 Tb1 51.2(3) . .
C8 P2 Tb1 109.2(4) . .
O12 P3 O11 114.1(5) . .
O12 P3 O13 105.5(5) . .
O11 P3 O13 117.9(5) . .
O12 P3 C15 105.4(5) . .
O11 P3 C15 107.6(5) . .
O13 P3 C15 105.4(5) . .
O12 P3 Tb2 54.2(3) . .
O11 P3 Tb2 138.5(4) . .
O13 P3 Tb2 51.3(3) . .
C15 P3 Tb2 113.9(4) . .
P1 O1 Tb2 132.7(5) . 2_676
P1 O1 Tb3 97.4(4) . .
Tb2 O1 Tb3 129.2(3) 2_676 .
P1 O2 Tb3 167.4(5) . 2_676
P1 O3 Tb1 134.4(4) . 2_676
P1 O3 Tb3 97.2(4) . .
Tb1 O3 Tb3 128.0(3) 2_676 .
C7 O5 H5C 108.2 . .
P2 O6 Tb1 99.7(4) . .
P2 O7 Tb2 146.5(5) . 2_676
P2 O7 Tb1 97.5(4) . .
Tb2 O7 Tb1 115.1(3) 2_676 .
P2 O8 Tb3 131.3(4) . .
C14 O9 Tb2 128.7(8) . 1_554
C14 O10 Tb3 134.8(8) . 2_675
P3 O11 Tb3 134.2(5) . .
P3 O12 Tb1 145.9(5) . 2_676
P3 O12 Tb2 96.8(4) . .
Tb1 O12 Tb2 114.6(3) 2_676 .
P3 O13 Tb2 99.5(4) . .
C21 O14 Tb3 133.9(8) . 2_776
C21 O15 Tb1 127.0(8) . 1_655
C30 O16 Tb1 96.8(8) . .
C30 O17 Tb1 91.3(7) . .
C37 O18 Tb2 95.4(8) . 2_566
C37 O19 Tb2 93.7(8) . 2_566
C22 O20 Tb1 92.0(8) . .
C22 O21 Tb1 94.9(8) . .
C29 O22 Tb2 91.9(8) . 1_454
C29 O23 Tb2 96.3(8) . 1_454
Tb3 O24 H24C 109.7 . .
Tb3 O24 H24A 109.2 . .
H24C O24 H24A 109.8 . .
H1WA O1W H1WB 109.5 . .
H2WB O2W H2WA 109.6 . .
H3WA O3W H3WB 109.5 . .
H4WA O4W H4WB 109.5 . .
H5WA O5W H5WB 109.5 . .
H6WA O6W H6WB 109.5 . .
H7WA O7W H7WB 109.5 . .
C1 N1 C2 113.5(10) . .
C1 N1 C6 111.9(9) . .
C2 N1 C6 108.2(10) . .
C1 N1 H1C 107.7 . .
C2 N1 H1C 108.0 . .
C6 N1 H1C 107.4 . .
C13 N2 C8 111.6(9) . .
C13 N2 C9 110.6(9) . .
C8 N2 C9 110.1(10) . .
C13 N2 H2A 108.0 . .
C8 N2 H2A 107.6 . .
C9 N2 H2A 108.9 . .
C20 N3 C16 109.5(9) . .
C20 N3 C15 110.3(9) . .
C16 N3 C15 111.8(9) . .
C20 N3 H3C 108.2 . .
C16 N3 H3C 108.4 . .
C15 N3 H3C 108.4 . .
N1 C1 P1 115.2(8) . .
N1 C1 H1A 108.3 . .
P1 C1 H1A 108.9 . .
N1 C1 H1B 107.9 . .
P1 C1 H1B 108.5 . .
H1A C1 H1B 107.7 . .
N1 C2 C3 111.3(11) . .
N1 C2 H2B 109.2 . .
C3 C2 H2B 108.8 . .
N1 C2 H2C 109.3 . .
C3 C2 H2C 109.9 . .
H2B C2 H2C 108.3 . .
C2 C3 C4 110.9(13) . .
C2 C3 H3A 110.6 . .
C4 C3 H3A 110.2 . .
C2 C3 H3B 108.8 . .
C4 C3 H3B 108.0 . .
H3A C3 H3B 108.2 . .
C3 C4 C5 111.2(12) . .
C3 C4 C7 112.6(14) . .
C5 C4 C7 108.0(13) . .
C3 C4 H4A 108.0 . .
C5 C4 H4A 108.2 . .
C7 C4 H4A 108.7 . .
C6 C5 C4 111.0(12) . .
C6 C5 H5A 110.1 . .
C4 C5 H5A 110.0 . .
C6 C5 H5B 108.7 . .
C4 C5 H5B 108.5 . .
H5A C5 H5B 108.5 . .
N1 C6 C5 110.5(12) . .
N1 C6 H6A 110.2 . .
C5 C6 H6A 111.4 . .
N1 C6 H6B 108.3 . .
C5 C6 H6B 108.1 . .
H6A C6 H6B 108.2 . .
O5 C7 O4 127.6(19) . .
O5 C7 C4 117.0(19) . .
O4 C7 C4 115.2(17) . .
N2 C8 P2 113.8(8) . .
N2 C8 H8A 108.1 . .
P2 C8 H8A 108.6 . .
N2 C8 H8B 108.7 . .
P2 C8 H8B 109.5 . .
H8A C8 H8B 108.0 . .
N2 C9 C10 111.1(10) . .
N2 C9 H9A 109.4 . .
C10 C9 H9A 109.5 . .
N2 C9 H9B 109.1 . .
C10 C9 H9B 109.6 . .
H9A C9 H9B 108.1 . .
C9 C10 C11 112.8(10) . .
C9 C10 H10A 109.3 . .
C11 C10 H10A 109.4 . .
C9 C10 H10B 109.1 . .
C11 C10 H10B 108.2 . .
H10A C10 H10B 107.9 . .
C10 C11 C12 111.7(10) . .
C10 C11 C14 113.3(10) . .
C12 C11 C14 112.8(11) . .
C10 C11 H11A 106.1 . .
C12 C11 H11A 105.8 . .
C14 C11 H11A 106.5 . .
C13 C12 C11 113.1(11) . .
C13 C12 H12A 109.9 . .
C11 C12 H12A 109.7 . .
C13 C12 H12B 108.2 . .
C11 C12 H12B 107.9 . .
H12A C12 H12B 107.9 . .
N2 C13 C12 112.5(9) . .
N2 C13 H13A 109.3 . .
C12 C13 H13A 109.9 . .
N2 C13 H13B 108.5 . .
C12 C13 H13B 108.5 . .
H13A C13 H13B 108.1 . .
O9 C14 O10 126.8(11) . .
O9 C14 C11 116.5(11) . .
O10 C14 C11 116.7(11) . .
N3 C15 P3 113.2(8) . .
N3 C15 H15A 108.2 . .
P3 C15 H15A 109.0 . .
N3 C15 H15B 109.2 . .
P3 C15 H15B 109.1 . .
H15A C15 H15B 108.0 . .
N3 C16 C17 112.6(10) . .
N3 C16 H16A 107.9 . .
C17 C16 H16A 108.4 . .
N3 C16 H16B 109.7 . .
C17 C16 H16B 110.1 . .
H16A C16 H16B 108.0 . .
C16 C17 C18 110.7(10) . .
C16 C17 H17A 110.1 . .
C18 C17 H17A 110.0 . .
C16 C17 H17B 109.0 . .
C18 C17 H17B 108.6 . .
H17A C17 H17B 108.3 . .
C19 C18 C17 110.6(10) . .
C19 C18 C21 112.4(10) . .
C17 C18 C21 111.7(10) . .
C19 C18 H18A 107.4 . .
C17 C18 H18A 106.8 . .
C21 C18 H18A 107.6 . .
C18 C19 C20 111.4(10) . .
C18 C19 H19A 109.5 . .
C20 C19 H19A 110.0 . .
C18 C19 H19B 108.8 . .
C20 C19 H19B 108.9 . .
H19A C19 H19B 108.1 . .
N3 C20 C19 111.6(10) . .
N3 C20 H20A 109.7 . .
C19 C20 H20A 110.1 . .
N3 C20 H20B 108.0 . .
C19 C20 H20B 109.1 . .
H20A C20 H20B 108.2 . .
O15 C21 O14 125.8(12) . .
O15 C21 C18 117.7(11) . .
O14 C21 C18 116.5(11) . .
O21 C22 O20 119.6(12) . .
O21 C22 C23 120.1(12) . .
O20 C22 C23 120.3(12) . .
O21 C22 Tb1 58.8(6) . .
O20 C22 Tb1 61.4(7) . .
C23 C22 Tb1 173.1(10) . .
C28 C23 C24 119.0(13) . .
C28 C23 C22 120.7(12) . .
C24 C23 C22 119.9(12) . .
C23 C24 C25 121.2(13) . .
C23 C24 H24B 119.1 . .
C25 C24 H24B 119.7 . .
C26 C25 C24 117.9(12) . .
C26 C25 H25A 120.8 . .
C24 C25 H25A 121.3 . .
C27 C26 C25 121.4(12) . .
C27 C26 C29 119.0(12) . .
C25 C26 C29 119.5(12) . .
C26 C27 C28 120.4(13) . .
C26 C27 H27A 119.8 . .
C28 C27 H27A 119.8 . .
C23 C28 C27 119.8(13) . .
C23 C28 H28A 119.7 . .
C27 C28 H28A 120.5 . .
O22 C29 O23 119.7(12) . .
O22 C29 C26 121.5(12) . .
O23 C29 C26 118.8(11) . .
O22 C29 Tb2 62.1(7) . 1_454
O23 C29 Tb2 57.7(6) . 1_454
C26 C29 Tb2 175.6(9) . 1_454
O17 C30 O16 120.5(11) . .
O17 C30 C31 120.4(11) . .
O16 C30 C31 119.1(11) . .
O17 C30 Tb1 63.1(7) . .
O16 C30 Tb1 57.8(6) . .
C31 C30 Tb1 170.5(9) . .
C32 C31 C36 120.4(12) . .
C32 C31 C30 118.9(12) . .
C36 C31 C30 120.7(12) . .
C31 C32 C33 120.3(12) . .
C31 C32 H32A 119.6 . .
C33 C32 H32A 120.1 . .
C34 C33 C32 118.9(13) . .
C34 C33 H33A 120.0 . .
C32 C33 H33A 121.0 . .
C35 C34 C33 120.2(12) . .
C35 C34 C37 120.2(12) . .
C33 C34 C37 119.4(12) . .
C34 C35 C36 119.4(13) . .
C34 C35 H35A 120.1 . .
C36 C35 H35A 120.5 . .
C31 C36 C35 120.6(13) . .
C31 C36 H36A 119.3 . .
C35 C36 H36A 120.1 . .
O19 C37 O18 119.7(12) . .
O19 C37 C34 120.6(12) . .
O18 C37 C34 119.7(12) . .
O19 C37 Tb2 60.9(7) . 2_566
O18 C37 Tb2 58.9(7) . 2_566
C34 C37 Tb2 176.0(10) . 2_566

loop_
_geom_bond_atom_site_label_1
_geom_bond_atom_site_label_2
_geom_bond_distance
_geom_bond_site_symmetry_2
Tb1 O12 2.299(8) 2_676
Tb1 O15 2.379(8) 1_455
Tb1 O3 2.392(7) 2_676
Tb1 O21 2.423(8) .
Tb1 O6 2.447(8) .
Tb1 O16 2.477(9) .
Tb1 O20 2.479(9) .
Tb1 O7 2.508(8) .
Tb1 O17 2.595(8) .
Tb1 C22 2.822(13) .
Tb1 C30 2.908(12) .
Tb1 P2 3.096(3) .
Tb2 O7 2.309(8) 2_676
Tb2 O9 2.382(8) 1_556
Tb2 O1 2.410(8) 2_676
Tb2 O23 2.430(9) 1_656
Tb2 O13 2.452(8) .
Tb2 O18 2.524(8) 2_566
Tb2 O22 2.528(9) 1_656
Tb2 O12 2.531(8) .
Tb2 O19 2.569(9) 2_566
Tb2 C29 2.858(13) 1_656
Tb2 C37 2.934(13) 2_566
Tb2 P3 3.098(3) .
Tb3 O2 2.265(7) 2_676
Tb3 O11 2.380(8) .
Tb3 O8 2.390(8) .
Tb3 O10 2.414(8) 2_675
Tb3 O24 2.416(9) .
Tb3 O14 2.432(8) 2_776
Tb3 O1 2.510(8) .
Tb3 O3 2.520(7) .
Tb3 P1 3.107(3) .
P1 O2 1.505(8) .
P1 O3 1.531(8) .
P1 O1 1.539(8) .
P1 C1 1.849(12) .
P2 O8 1.485(8) .
P2 O7 1.519(8) .
P2 O6 1.529(8) .
P2 C8 1.835(12) .
P3 O12 1.513(8) .
P3 O11 1.514(8) .
P3 O13 1.532(8) .
P3 C15 1.828(12) .
O1 Tb2 2.410(8) 2_676
O2 Tb3 2.265(7) 2_676
O3 Tb1 2.392(7) 2_676
O4 C7 1.24(2) .
O5 C7 1.22(2) .
O5 H5C 0.8500 .
O7 Tb2 2.309(8) 2_676
O9 C14 1.252(13) .
O9 Tb2 2.382(8) 1_554
O10 C14 1.272(15) .
O10 Tb3 2.414(8) 2_675
O12 Tb1 2.299(8) 2_676
O14 C21 1.246(14) .
O14 Tb3 2.432(8) 2_776
O15 C21 1.241(14) .
O15 Tb1 2.379(8) 1_655
O16 C30 1.258(13) .
O17 C30 1.256(15) .
O18 C37 1.277(15) .
O18 Tb2 2.524(8) 2_566
O19 C37 1.262(14) .
O19 Tb2 2.569(9) 2_566
O20 C22 1.265(15) .
O21 C22 1.255(15) .
O22 C29 1.251(14) .
O22 Tb2 2.528(9) 1_454
O23 C29 1.263(15) .
O23 Tb2 2.430(8) 1_454
O24 H24C 0.8500 .
O24 H24A 0.8500 .
O1W H1WA 0.8499 .
O1W H1WB 0.8500 .
O2W H2WB 0.8500 .
O2W H2WA 0.8502 .
O3W H3WA 0.8501 .
O3W H3WB 0.8499 .
O4W H4WA 0.8501 .
O4W H4WB 0.8500 .
O5W H5WA 0.8500 .
O5W H5WB 0.8500 .
O6W H6WA 0.8499 .
O6W H6WB 0.8500 .
O7W H7WA 0.8499 .
O7W H7WB 0.8501 .
N1 C1 1.483(14) .
N1 C2 1.494(15) .
N1 C6 1.504(16) .
N1 H1C 0.9001 .
N2 C13 1.472(15) .
N2 C8 1.496(14) .
N2 C9 1.504(15) .
N2 H2A 0.9000 .
N3 C20 1.473(14) .
N3 C16 1.481(15) .
N3 C15 1.483(14) .
N3 H3C 0.9001 .
C1 H1A 0.9599 .
C1 H1B 0.9601 .
C2 C3 1.507(18) .
C2 H2B 0.9600 .
C2 H2C 0.9601 .
C3 C4 1.53(2) .
C3 H3A 0.9601 .
C3 H3B 0.9600 .
C4 C5 1.545(18) .
C4 C7 1.58(2) .
C4 H4A 0.9600 .
C5 C6 1.511(18) .
C5 H5A 0.9599 .
C5 H5B 0.9600 .
C6 H6A 0.9600 .
C6 H6B 0.9600 .
C8 H8A 0.9601 .
C8 H8B 0.9600 .
C9 C10 1.511(16) .
C9 H9A 0.9600 .
C9 H9B 0.9599 .
C10 C11 1.519(17) .
C10 H10A 0.9601 .
C10 H10B 0.9600 .
C11 C12 1.526(16) .
C11 C14 1.541(16) .
C11 H11A 0.9600 .
C12 C13 1.496(15) .
C12 H12A 0.9600 .
C12 H12B 0.9600 .
C13 H13A 0.9599 .
C13 H13B 0.9600 .
C15 H15A 0.9601 .
C15 H15B 0.9600 .
C16 C17 1.520(15) .
C16 H16A 0.9600 .
C16 H16B 0.9601 .
C17 C18 1.528(15) .
C17 H17A 0.9600 .
C17 H17B 0.9600 .
C18 C19 1.526(16) .
C18 C21 1.539(16) .
C18 H18A 0.9600 .
C19 C20 1.553(16) .
C19 H19A 0.9599 .
C19 H19B 0.9600 .
C20 H20A 0.9598 .
C20 H20B 0.9599 .
C22 C23 1.482(17) .
C23 C28 1.376(18) .
C23 C24 1.386(17) .
C24 C25 1.418(17) .
C24 H24B 0.9599 .
C25 C26 1.369(17) .
C25 H25A 0.9599 .
C26 C27 1.368(17) .
C26 C29 1.503(17) .
C27 C28 1.401(17) .
C27 H27A 0.9601 .
C28 H28A 0.9600 .
C29 Tb2 2.858(13) 1_454
C30 C31 1.524(17) .
C31 C32 1.349(17) .
C31 C36 1.355(16) .
C32 C33 1.391(17) .
C32 H32A 0.9600 .
C33 C34 1.378(16) .
C33 H33A 0.9601 .
C34 C35 1.368(18) .
C34 C37 1.513(17) .
C35 C36 1.377(17) .
C35 H35A 0.9600 .
C36 H36A 0.9599 .
C37 Tb2 2.934(13) 2_566
